data_1539282
loop_
_publ_author_name
'Takeuchi, Y.'

_publ_section_title
;
 Structures of brittle micas
;
_journal_name_full 'Clays and Clay Minerals (-28,1980)'
_journal_page_first 1
_journal_page_last 25
_journal_volume 13
_journal_year 1966
_chemical_formula_sum 'Al4 Ca H2 Mg2 O12 Si'
_chemical_name_systematic 'Ca Mg2 Al (Al3 Si O10) (O H)2'
_space_group_IT_number 12
_symmetry_space_group_name_Hall '-C 2y'
_symmetry_space_group_name_H-M 'C 1 2/m 1'
_cell_angle_alpha 90
_cell_angle_beta 100.1
_cell_angle_gamma 90
_cell_formula_units_Z 2
_cell_length_a 5.194
_cell_length_b 9.003
_cell_length_c 9.802
_cell_volume 451.254
_citation_journal_id_ASTM CCMPA7
_cod_data_source_file Takeuchi_CCMPA7_1966_1582.cif
_cod_data_source_block H2Al4Ca1Mg2O12Si1
_cod_original_cell_volume 451.2539
_cod_original_formula_sum 'H2 Al4 Ca1 Mg2 O12 Si1'
_cod_database_code 1539282

loop_
_symmetry_equiv_pos_as_xyz
x,y,z
-x,y,-z
-x,-y,-z
x,-y,z
x+1/2,y+1/2,z
-x+1/2,y+1/2,-z
-x+1/2,-y+1/2,-z
x+1/2,-y+1/2,z

loop_
_atom_site_label
_atom_site_type_symbol
_atom_site_fract_x
_atom_site_fract_y
_atom_site_fract_z
_atom_site_occupancy
_atom_site_U_iso_or_equiv
Ca1 Ca+2 0.5 0.5 0 1 0.0
O2 O-2 0.617 0.165 0.383 1 0.0
O4 O-2 0.857 0.188 0.144 1 0.0
O1 O-2 0.632 0.5 0.4 1 0.0
O3 O-2 0.427 0 0.15 1 0.0
Mg1 Mg+2 0.5 0.33 0.5 1 0.0
Al1 Al+3 0 0.5 0.5 1 0.0
Si1 Si+4 0.564 0.168 0.208 0.25 0.0
Al2 Al+3 0.564 0.168 0.208 0.75 0.0
